data_4081380
loop_
_publ_author_name
'Davies, Caroline J. E.'
'Lowe, John P.'
'Mahon, Mary F.'
'Poulten, Rebecca C.'
'Whittlesey, Michael K.'

_publ_section_title
;
 Synthesis and Small Molecule Reactivity oftrans-Dihydride Isomers of
 Ru(NHC)2(PPh3)2H2(NHC = N-Heterocyclic Carbene)
;
_journal_issue 17
_journal_name_full Organometallics
_journal_page_first 4927
_journal_paper_doi 10.1021/om400648x
_journal_volume 32
_journal_year 2013
_chemical_formula_sum 'C60 H69 I N4 P2 Ru'
_chemical_formula_weight 1136.10
_chemical_name_systematic
; 
 ? 
;
_space_group_IT_number 2
_symmetry_cell_setting triclinic
_symmetry_space_group_name_Hall '-P 1'
_symmetry_space_group_name_H-M 'P -1'
_atom_sites_solution_hydrogens geom
_atom_sites_solution_primary direct
_atom_sites_solution_secondary difmap
_audit_creation_method SHELXL-97
_cell_angle_alpha 86.423(1)
_cell_angle_beta 81.838(1)
_cell_angle_gamma 74.350(1)
_cell_formula_units_Z 2
_cell_length_a 10.6850(3)
_cell_length_b 14.1070(3)
_cell_length_c 18.6300(5)
_cell_measurement_reflns_used 52249
_cell_measurement_temperature 150(2)
_cell_measurement_theta_max 27.485
_cell_measurement_theta_min 2.910
_cell_volume 2675.81(12)
_computing_cell_refinement 'HKL Scalepack (Otwinowski & Minor 1997)'
_computing_data_collection 'Collect (Bruker AXS BV 1997-2004)'
_computing_data_reduction 'Denzo & Scalepack (Otwinowski, Minor 1997)'
_computing_molecular_graphics 'ORTEX (P.McArdle 1995)'
_computing_publication_material 'SHELXL-97/2 (Sheldrick 1997)'
_computing_structure_refinement 'SHELXL-97/2 (Sheldrick 1997)'
_computing_structure_solution 'SHELXS-97 (Sheldrick 1990)'
_diffrn_ambient_temperature 150(2)
_diffrn_measured_fraction_theta_full 0.995
_diffrn_measured_fraction_theta_max 0.995
_diffrn_measurement_device_type '95mm CCD camera on \k-goniostat'
_diffrn_measurement_method CCD
_diffrn_radiation_monochromator 'horizonally mounted graphite crystal'
_diffrn_radiation_source 'fine-focus sealed tube'
_diffrn_radiation_type MoK\a
_diffrn_radiation_wavelength 0.71073
_diffrn_reflns_av_R_equivalents 0.0565
_diffrn_reflns_av_sigmaI/netI 0.0548
_diffrn_reflns_limit_h_max 13
_diffrn_reflns_limit_h_min -13
_diffrn_reflns_limit_k_max 18
_diffrn_reflns_limit_k_min -18
_diffrn_reflns_limit_l_max 24
_diffrn_reflns_limit_l_min -24
_diffrn_reflns_number 45106
_diffrn_reflns_theta_full 27.48
_diffrn_reflns_theta_max 27.48
_diffrn_reflns_theta_min 4.02
_exptl_absorpt_coefficient_mu 0.972
_exptl_absorpt_correction_T_max 0.880
_exptl_absorpt_correction_T_min 0.819
_exptl_absorpt_correction_type multi-scan
_exptl_absorpt_process_details
;
multi-scan from symmetry-related measurements 
 Sortav (Blessing 1995)
;
_exptl_crystal_colour dark-red-amber
_exptl_crystal_density_diffrn 1.410
_exptl_crystal_density_method 'not measured'
_exptl_crystal_description block
_exptl_crystal_F_000 1168
_exptl_crystal_size_max 0.18
_exptl_crystal_size_mid 0.18
_exptl_crystal_size_min 0.10
_refine_diff_density_max 1.006
_refine_diff_density_min -1.197
_refine_diff_density_rms 0.078
_refine_ls_extinction_method none
_refine_ls_goodness_of_fit_ref 1.014
_refine_ls_hydrogen_treatment mixed
_refine_ls_matrix_type full
_refine_ls_number_parameters 625
_refine_ls_number_reflns 12206
_refine_ls_number_restraints 1
_refine_ls_restrained_S_all 1.014
_refine_ls_R_factor_all 0.0709
_refine_ls_R_factor_gt 0.0414
_refine_ls_shift/su_max 0.001
_refine_ls_shift/su_mean 0.000
_refine_ls_structure_factor_coef Fsqd
_refine_ls_weighting_details 'calc w=1/[\s^2^(Fo^2^)+(0.0434P)^2^+2.1469P] where P=(Fo^2^+2Fc^2^)/3'
_refine_ls_weighting_scheme calc
_refine_ls_wR_factor_gt 0.0899
_refine_ls_wR_factor_ref 0.1023
_reflns_number_gt 8833
_reflns_number_total 12206
_reflns_threshold_expression >2sigma(I)
_cod_data_source_file om400648x_si_001.cif
_cod_data_source_block h12mkw8
_cod_depositor_comments
;
The following automatic conversions were performed:

'_symmetry_cell_setting' value 'Triclinic' changed to 'triclinic'
according to /home/saulius/struct/CIF-dictionaries/cif_core.dic
dictionary named 'cif_core.dic' version 2.4.2 from 2011-04-26.

Automatic conversion script
Id: cif_fix_values 1891 2012-01-12 08:04:46Z andrius 
;
_cod_original_sg_symbol_H-M P-1
_cod_database_code 4081380

loop_
_symmetry_equiv_pos_as_xyz
'x, y, z'
'-x, -y, -z'

loop_
_atom_site_label
_atom_site_type_symbol
_atom_site_fract_x
_atom_site_fract_y
_atom_site_fract_z
_atom_site_U_iso_or_equiv
_atom_site_adp_type
_atom_site_occupancy
_atom_site_symmetry_multiplicity
_atom_site_calc_flag
_atom_site_refinement_flags
I1 I 0.40505(3) 0.888229(19) 0.240860(16) 0.05954(10) Uani 1 1 d .
Ru1 Ru 0.83738(2) 0.251113(17) 0.240165(12) 0.02542(7) Uani 1 1 d D
P1 P 0.90995(8) 0.15608(6) 0.13590(4) 0.02868(17) Uani 1 1 d .
P2 P 0.82167(8) 0.33746(6) 0.34476(4) 0.02824(17) Uani 1 1 d .
N1 N 0.7180(3) 0.4379(2) 0.15634(14) 0.0388(6) Uani 1 1 d .
N2 N 0.9207(2) 0.43142(18) 0.15336(13) 0.0319(6) Uani 1 1 d .
N3 N 0.8806(3) 0.04295(19) 0.32686(14) 0.0372(6) Uani 1 1 d .
N4 N 0.6796(3) 0.12244(19) 0.32684(13) 0.0353(6) Uani 1 1 d .
C1 C 0.8312(3) 0.3796(2) 0.17767(15) 0.0295(6) Uani 1 1 d .
C2 C 0.7359(4) 0.5254(2) 0.12207(18) 0.0467(9) Uani 1 1 d .
C3 C 0.8635(4) 0.5205(2) 0.12019(18) 0.0428(8) Uani 1 1 d .
C4 C 0.5922(3) 0.4153(3) 0.1763(2) 0.0549(10) Uani 1 1 d .
H4A H 0.5314 0.4718 0.2028 0.066 Uiso 1 1 calc R
H4B H 0.6049 0.3578 0.2103 0.066 Uiso 1 1 calc R
C5 C 0.5271(4) 0.3932(4) 0.1149(2) 0.0636(11) Uani 1 1 d .
H5A H 0.5251 0.4448 0.0771 0.095 Uiso 1 1 calc R
H5B H 0.4373 0.3909 0.1332 0.095 Uiso 1 1 calc R
H5C H 0.5765 0.3294 0.0946 0.095 Uiso 1 1 calc R
C6 C 0.6261(5) 0.6072(3) 0.0990(2) 0.0762(14) Uani 1 1 d .
H6A H 0.5588 0.6276 0.1407 0.114 Uiso 1 1 calc R
H6B H 0.5877 0.5843 0.0609 0.114 Uiso 1 1 calc R
H6C H 0.6598 0.6633 0.0804 0.114 Uiso 1 1 calc R
C7 C 0.9351(5) 0.5961(3) 0.0935(2) 0.0617(11) Uani 1 1 d .
H7A H 0.9924 0.5743 0.0484 0.093 Uiso 1 1 calc R
H7B H 0.9882 0.6047 0.1302 0.093 Uiso 1 1 calc R
H7C H 0.8718 0.6589 0.0845 0.093 Uiso 1 1 calc R
C8 C 1.0574(3) 0.4009(3) 0.16644(18) 0.0399(8) Uani 1 1 d .
H8A H 1.0706 0.3413 0.1985 0.048 Uiso 1 1 calc R
H8B H 1.0762 0.4536 0.1924 0.048 Uiso 1 1 calc R
C9 C 1.1545(4) 0.3788(3) 0.0977(2) 0.0509(9) Uani 1 1 d .
H9A H 1.1343 0.3288 0.0705 0.076 Uiso 1 1 calc R
H9B H 1.2436 0.3543 0.1106 0.076 Uiso 1 1 calc R
H9C H 1.1482 0.4391 0.0677 0.076 Uiso 1 1 calc R
C10 C 0.8045(3) 0.1295(2) 0.30318(16) 0.0324(7) Uani 1 1 d .
C11 C 0.8045(4) -0.0169(3) 0.36330(18) 0.0461(9) Uani 1 1 d .
C12 C 0.6797(4) 0.0330(3) 0.36322(17) 0.0448(9) Uani 1 1 d .
C13 C 1.0242(3) 0.0149(3) 0.31741(19) 0.0462(9) Uani 1 1 d .
H13A H 1.0559 0.0626 0.2833 0.055 Uiso 1 1 calc R
H13B H 1.0564 -0.0507 0.2954 0.055 Uiso 1 1 calc R
C14 C 1.0818(4) 0.0115(3) 0.3878(2) 0.0570(10) Uani 1 1 d .
H14A H 1.0461 0.0750 0.4115 0.086 Uiso 1 1 calc R
H14B H 1.1773 -0.0019 0.3773 0.086 Uiso 1 1 calc R
H14C H 1.0590 -0.0407 0.4199 0.086 Uiso 1 1 calc R
C15 C 0.8630(5) -0.1193(3) 0.3904(2) 0.0684(13) Uani 1 1 d .
H15A H 0.8935 -0.1164 0.4372 0.103 Uiso 1 1 calc R
H15B H 0.9371 -0.1520 0.3554 0.103 Uiso 1 1 calc R
H15C H 0.7966 -0.1564 0.3963 0.103 Uiso 1 1 calc R
C16 C 0.5560(5) 0.0067(4) 0.3957(2) 0.0669(13) Uani 1 1 d .
H16A H 0.5074 -0.0018 0.3568 0.100 Uiso 1 1 calc R
H16B H 0.5018 0.0596 0.4272 0.100 Uiso 1 1 calc R
H16C H 0.5783 -0.0548 0.4243 0.100 Uiso 1 1 calc R
C17 C 0.5626(3) 0.2019(3) 0.31822(18) 0.0410(8) Uani 1 1 d .
H17A H 0.5884 0.2644 0.3091 0.049 Uiso 1 1 calc R
H17B H 0.5025 0.2082 0.3643 0.049 Uiso 1 1 calc R
C18 C 0.4889(4) 0.1884(3) 0.2575(2) 0.0535(10) Uani 1 1 d .
H18A H 0.5436 0.1905 0.2108 0.080 Uiso 1 1 calc R
H18B H 0.4076 0.2414 0.2583 0.080 Uiso 1 1 calc R
H18C H 0.4680 0.1247 0.2641 0.080 Uiso 1 1 calc R
C19 C 1.0816(3) 0.1443(2) 0.09502(16) 0.0305(6) Uani 1 1 d .
C20 C 1.1797(3) 0.1304(2) 0.13956(18) 0.0381(7) Uani 1 1 d .
H20 H 1.1564 0.1307 0.1907 0.046 Uiso 1 1 calc R
C21 C 1.3099(3) 0.1162(3) 0.11134(19) 0.0453(8) Uani 1 1 d .
H21 H 1.3751 0.1054 0.1429 0.054 Uiso 1 1 calc R
C22 C 1.3454(3) 0.1177(3) 0.0366(2) 0.0452(8) Uani 1 1 d .
H22 H 1.4343 0.1098 0.0166 0.054 Uiso 1 1 calc R
C23 C 1.2493(3) 0.1308(3) -0.00808(19) 0.0431(8) Uani 1 1 d .
H23 H 1.2728 0.1319 -0.0592 0.052 Uiso 1 1 calc R
C24 C 1.1186(3) 0.1424(2) 0.02026(17) 0.0368(7) Uani 1 1 d .
H24 H 1.0544 0.1490 -0.0115 0.044 Uiso 1 1 calc R
C25 C 0.8237(3) 0.1953(2) 0.05573(16) 0.0350(7) Uani 1 1 d .
C26 C 0.8247(3) 0.2868(3) 0.02343(17) 0.0400(8) Uani 1 1 d .
H26 H 0.8711 0.3263 0.0423 0.048 Uiso 1 1 calc R
C27 C 0.7587(4) 0.3210(3) -0.03598(19) 0.0508(10) Uani 1 1 d .
H27 H 0.7594 0.3839 -0.0573 0.061 Uiso 1 1 calc R
C28 C 0.6919(3) 0.2632(3) -0.0642(2) 0.0556(11) Uani 1 1 d .
H28 H 0.6466 0.2866 -0.1048 0.067 Uiso 1 1 calc R
C29 C 0.6911(3) 0.1722(3) -0.03351(19) 0.0539(10) Uani 1 1 d .
H29 H 0.6456 0.1327 -0.0532 0.065 Uiso 1 1 calc R
C30 C 0.7565(3) 0.1377(3) 0.02610(18) 0.0427(8) Uani 1 1 d .
H30 H 0.7556 0.0747 0.0470 0.051 Uiso 1 1 calc R
C31 C 0.9073(3) 0.0266(2) 0.14988(16) 0.0336(7) Uani 1 1 d .
C32 C 0.7880(3) 0.0058(2) 0.17501(17) 0.0400(8) Uani 1 1 d .
H32 H 0.7102 0.0584 0.1800 0.048 Uiso 1 1 calc R
C33 C 0.7799(4) -0.0890(3) 0.19288(18) 0.0471(9) Uani 1 1 d .
H33 H 0.6974 -0.1016 0.2091 0.056 Uiso 1 1 calc R
C34 C 0.8927(4) -0.1652(3) 0.1869(2) 0.0569(11) Uani 1 1 d .
H34 H 0.8884 -0.2306 0.1997 0.068 Uiso 1 1 calc R
C35 C 1.0113(4) -0.1466(3) 0.1625(2) 0.0558(11) Uani 1 1 d .
H35 H 1.0889 -0.1993 0.1588 0.067 Uiso 1 1 calc R
C36 C 1.0185(4) -0.0512(2) 0.14329(18) 0.0441(8) Uani 1 1 d .
H36 H 1.1010 -0.0395 0.1254 0.053 Uiso 1 1 calc R
C37 C 0.9700(3) 0.3142(2) 0.39034(17) 0.0370(7) Uani 1 1 d .
C38 C 1.0903(3) 0.2547(3) 0.3622(2) 0.0492(9) Uani 1 1 d .
H38 H 1.1000 0.2245 0.3168 0.059 Uiso 1 1 calc R
C39 C 1.1979(4) 0.2390(4) 0.4007(3) 0.0693(13) Uani 1 1 d .
H39 H 1.2794 0.1965 0.3816 0.083 Uiso 1 1 calc R
C40 C 1.1882(5) 0.2832(4) 0.4647(3) 0.0772(16) Uani 1 1 d .
H40 H 1.2625 0.2724 0.4897 0.093 Uiso 1 1 calc R
C41 C 1.0694(6) 0.3438(4) 0.4929(3) 0.0719(14) Uani 1 1 d .
H41 H 1.0620 0.3756 0.5374 0.086 Uiso 1 1 calc R
C42 C 0.9610(4) 0.3587(3) 0.4567(2) 0.0534(10) Uani 1 1 d .
H42 H 0.8793 0.3998 0.4772 0.064 Uiso 1 1 calc R
C43 C 0.7818(3) 0.4726(2) 0.33323(15) 0.0332(7) Uani 1 1 d .
C44 C 0.6591(3) 0.5250(2) 0.31530(17) 0.0377(7) Uani 1 1 d .
H44 H 0.5939 0.4911 0.3136 0.045 Uiso 1 1 calc R
C45 C 0.6302(4) 0.6251(2) 0.30001(18) 0.0448(9) Uani 1 1 d .
H45 H 0.5457 0.6595 0.2885 0.054 Uiso 1 1 calc R
C46 C 0.7250(4) 0.6751(3) 0.30160(19) 0.0508(10) Uani 1 1 d .
H46 H 0.7054 0.7441 0.2917 0.061 Uiso 1 1 calc R
C47 C 0.8476(4) 0.6248(3) 0.31751(19) 0.0475(9) Uani 1 1 d .
H47 H 0.9130 0.6589 0.3177 0.057 Uiso 1 1 calc R
C48 C 0.8767(3) 0.5237(2) 0.33345(17) 0.0400(8) Uani 1 1 d .
H48 H 0.9616 0.4897 0.3445 0.048 Uiso 1 1 calc R
C49 C 0.7061(3) 0.3142(2) 0.42384(15) 0.0306(6) Uani 1 1 d .
C50 C 0.7410(3) 0.2216(2) 0.45833(16) 0.0340(7) Uani 1 1 d .
H50 H 0.8235 0.1773 0.4432 0.041 Uiso 1 1 calc R
C51 C 0.6571(3) 0.1937(3) 0.51427(17) 0.0395(8) Uani 1 1 d .
H51 H 0.6822 0.1304 0.5369 0.047 Uiso 1 1 calc R
C52 C 0.5370(4) 0.2574(3) 0.53729(18) 0.0423(8) Uani 1 1 d .
H52 H 0.4791 0.2382 0.5754 0.051 Uiso 1 1 calc R
C53 C 0.5024(3) 0.3490(3) 0.50429(18) 0.0432(8) Uani 1 1 d .
H53 H 0.4202 0.3933 0.5202 0.052 Uiso 1 1 calc R
C54 C 0.5856(3) 0.3780(2) 0.44800(17) 0.0373(7) Uani 1 1 d .
H54 H 0.5599 0.4417 0.4260 0.045 Uiso 1 1 calc R
H1 H 0.9901(9) 0.228(3) 0.247(2) 0.064(11) Uiso 1 1 d D
C60 C 1.2532(4) 0.4872(3) 0.2881(3) 0.0732(13) Uani 1 1 d .
H60 H 1.2454 0.4272 0.2711 0.088 Uiso 1 1 calc R
C55 C 1.2396(5) 0.5687(4) 0.2439(2) 0.0774(14) Uani 1 1 d .
H55 H 1.2235 0.5655 0.1954 0.093 Uiso 1 1 calc R
C56 C 1.2486(5) 0.6520(4) 0.2678(3) 0.0860(17) Uani 1 1 d .
H56 H 1.2368 0.7082 0.2360 0.103 Uiso 1 1 calc R
C57 C 1.2734(5) 0.6608(4) 0.3342(3) 0.0861(16) Uani 1 1 d .
H57 H 1.2822 0.7216 0.3491 0.103 Uiso 1 1 calc R
C59 C 1.2782(5) 0.4929(5) 0.3575(3) 0.097(2) Uani 1 1 d .
H59 H 1.2899 0.4370 0.3895 0.116 Uiso 1 1 calc R
C58 C 1.2857(6) 0.5840(6) 0.3796(3) 0.107(2) Uani 1 1 d .
H58 H 1.2999 0.5908 0.4280 0.128 Uiso 1 1 calc R

loop_
_atom_site_aniso_label
_atom_site_aniso_U_11
_atom_site_aniso_U_22
_atom_site_aniso_U_33
_atom_site_aniso_U_23
_atom_site_aniso_U_13
_atom_site_aniso_U_12
I1 0.05406(17) 0.04711(16) 0.0794(2) 0.01061(13) -0.02256(14) -0.01220(12)
Ru1 0.02601(13) 0.02504(12) 0.02526(12) 0.00050(9) -0.00339(9) -0.00707(9)
P1 0.0314(4) 0.0273(4) 0.0275(4) -0.0006(3) -0.0024(3) -0.0087(3)
P2 0.0314(4) 0.0276(4) 0.0264(4) -0.0001(3) -0.0048(3) -0.0085(3)
N1 0.0359(15) 0.0443(16) 0.0320(14) 0.0049(12) -0.0069(12) -0.0033(12)
N2 0.0404(15) 0.0268(13) 0.0282(13) 0.0038(10) -0.0051(11) -0.0090(11)
N3 0.0487(17) 0.0303(14) 0.0309(14) 0.0041(11) -0.0045(12) -0.0092(12)
N4 0.0438(16) 0.0400(15) 0.0285(13) 0.0009(11) -0.0020(11) -0.0236(13)
C1 0.0332(16) 0.0296(15) 0.0246(15) -0.0019(12) -0.0059(12) -0.0052(13)
C2 0.062(2) 0.0332(18) 0.0340(18) 0.0068(14) -0.0068(16) 0.0048(17)
C3 0.062(2) 0.0285(17) 0.0349(18) 0.0051(14) -0.0062(16) -0.0087(16)
C4 0.037(2) 0.085(3) 0.041(2) 0.0017(19) -0.0095(16) -0.0119(19)
C5 0.040(2) 0.096(3) 0.055(2) -0.012(2) -0.0106(18) -0.013(2)
C6 0.078(3) 0.067(3) 0.058(3) 0.012(2) -0.014(2) 0.023(2)
C7 0.099(3) 0.037(2) 0.053(2) 0.0091(17) -0.008(2) -0.026(2)
C8 0.0392(18) 0.0454(19) 0.0419(19) 0.0025(15) -0.0106(15) -0.0211(16)
C9 0.047(2) 0.052(2) 0.056(2) 0.0011(18) 0.0035(17) -0.0233(18)
C10 0.0397(17) 0.0308(16) 0.0270(15) -0.0031(12) -0.0006(13) -0.0115(14)
C11 0.077(3) 0.0375(19) 0.0305(17) 0.0068(14) -0.0077(17) -0.0287(19)
C12 0.064(2) 0.053(2) 0.0291(17) 0.0011(15) -0.0043(16) -0.037(2)
C13 0.051(2) 0.0379(19) 0.0414(19) 0.0074(15) -0.0030(16) -0.0013(16)
C14 0.050(2) 0.062(2) 0.054(2) 0.017(2) -0.0155(18) -0.0054(19)
C15 0.111(4) 0.046(2) 0.053(2) 0.0140(19) -0.014(2) -0.029(2)
C16 0.091(3) 0.087(3) 0.045(2) 0.008(2) -0.006(2) -0.066(3)
C17 0.0359(18) 0.053(2) 0.0382(18) -0.0082(16) -0.0009(14) -0.0196(16)
C18 0.044(2) 0.069(3) 0.053(2) -0.0077(19) -0.0092(17) -0.0198(19)
C19 0.0298(15) 0.0268(15) 0.0329(16) 0.0000(12) -0.0012(13) -0.0059(12)
C20 0.0359(18) 0.0428(19) 0.0334(17) 0.0008(14) -0.0014(14) -0.0086(15)
C21 0.0327(18) 0.054(2) 0.046(2) 0.0010(17) -0.0062(15) -0.0064(16)
C22 0.0308(17) 0.048(2) 0.054(2) -0.0058(17) 0.0024(16) -0.0099(15)
C23 0.046(2) 0.045(2) 0.0362(18) -0.0059(15) 0.0066(15) -0.0142(16)
C24 0.0383(18) 0.0384(18) 0.0349(17) -0.0031(14) -0.0027(14) -0.0127(15)
C25 0.0298(16) 0.0438(18) 0.0292(16) -0.0038(14) 0.0002(13) -0.0071(14)
C26 0.0414(18) 0.0445(19) 0.0318(17) -0.0015(15) -0.0053(14) -0.0072(15)
C27 0.047(2) 0.060(2) 0.0339(19) 0.0057(17) -0.0040(16) 0.0026(18)
C28 0.035(2) 0.089(3) 0.0339(19) 0.000(2) -0.0071(15) -0.001(2)
C29 0.0342(19) 0.095(3) 0.0359(19) -0.011(2) -0.0030(15) -0.021(2)
C30 0.0367(18) 0.060(2) 0.0334(18) -0.0076(16) 0.0015(14) -0.0170(17)
C31 0.0424(18) 0.0326(16) 0.0262(15) -0.0006(13) 0.0008(13) -0.0131(14)
C32 0.051(2) 0.0401(19) 0.0328(17) -0.0072(14) -0.0019(15) -0.0190(16)
C33 0.067(2) 0.046(2) 0.0352(18) -0.0055(15) 0.0061(17) -0.0314(19)
C34 0.092(3) 0.036(2) 0.041(2) -0.0063(16) 0.013(2) -0.024(2)
C35 0.073(3) 0.0303(18) 0.052(2) -0.0009(16) 0.013(2) -0.0044(18)
C36 0.052(2) 0.0335(18) 0.0417(19) -0.0029(15) 0.0102(16) -0.0099(16)
C37 0.0419(19) 0.0396(18) 0.0359(17) 0.0086(14) -0.0107(14) -0.0211(15)
C38 0.0374(19) 0.065(2) 0.048(2) 0.0151(18) -0.0098(16) -0.0194(18)
C39 0.034(2) 0.106(4) 0.073(3) 0.036(3) -0.020(2) -0.028(2)
C40 0.072(3) 0.112(4) 0.074(3) 0.052(3) -0.046(3) -0.064(3)
C41 0.106(4) 0.079(3) 0.058(3) 0.022(2) -0.046(3) -0.058(3)
C42 0.069(3) 0.057(2) 0.044(2) 0.0031(18) -0.0213(19) -0.025(2)
C43 0.0438(18) 0.0320(16) 0.0235(15) -0.0013(12) -0.0003(13) -0.0116(14)
C44 0.0460(19) 0.0338(17) 0.0324(17) -0.0004(13) -0.0023(14) -0.0105(15)
C45 0.054(2) 0.0365(18) 0.0344(18) 0.0028(14) 0.0027(16) -0.0011(17)
C46 0.075(3) 0.0291(18) 0.041(2) 0.0002(15) 0.0096(18) -0.0108(19)
C47 0.065(2) 0.0354(19) 0.047(2) 0.0000(16) -0.0022(18) -0.0237(18)
C48 0.047(2) 0.0369(18) 0.0381(18) -0.0026(14) -0.0033(15) -0.0159(16)
C49 0.0363(17) 0.0320(16) 0.0256(15) -0.0029(12) -0.0029(12) -0.0130(13)
C50 0.0386(17) 0.0327(16) 0.0308(16) 0.0000(13) -0.0060(13) -0.0091(14)
C51 0.050(2) 0.0401(18) 0.0297(16) 0.0033(14) -0.0060(14) -0.0154(16)
C52 0.052(2) 0.047(2) 0.0311(17) -0.0024(15) 0.0038(15) -0.0222(17)
C53 0.0426(19) 0.044(2) 0.0389(19) -0.0100(15) 0.0064(15) -0.0090(16)
C54 0.0439(19) 0.0329(17) 0.0329(17) -0.0035(13) 0.0004(14) -0.0088(14)
C60 0.055(3) 0.059(3) 0.116(4) -0.010(3) -0.027(3) -0.024(2)
C55 0.094(4) 0.114(4) 0.043(2) -0.001(3) -0.016(2) -0.057(3)
C56 0.073(3) 0.099(4) 0.105(4) 0.047(3) -0.046(3) -0.048(3)
C57 0.081(4) 0.091(4) 0.094(4) -0.030(3) -0.003(3) -0.034(3)
C59 0.068(3) 0.137(5) 0.103(4) 0.079(4) -0.045(3) -0.058(3)
C58 0.133(5) 0.185(7) 0.043(3) -0.010(4) -0.010(3) -0.110(5)

loop_
_atom_type_symbol
_atom_type_description
_atom_type_scat_dispersion_real
_atom_type_scat_dispersion_imag
_atom_type_scat_source
C C 0.0033 0.0016 'International Tables Vol C Tables 4.2.6.8 and 6.1.1.4'
H H 0.0000 0.0000 'International Tables Vol C Tables 4.2.6.8 and 6.1.1.4'
I I -0.4742 1.8119 'International Tables Vol C Tables 4.2.6.8 and 6.1.1.4'
N N 0.0061 0.0033 'International Tables Vol C Tables 4.2.6.8 and 6.1.1.4'
P P 0.1023 0.0942 'International Tables Vol C Tables 4.2.6.8 and 6.1.1.4'
Ru Ru -1.2594 0.8363 'International Tables Vol C Tables 4.2.6.8 and 6.1.1.4'

loop_
_geom_angle_atom_site_label_1
_geom_angle_atom_site_label_2
_geom_angle_atom_site_label_3
_geom_angle
C1 Ru1 C10 169.02(12)
C1 Ru1 P2 90.14(8)
C10 Ru1 P2 90.29(8)
C1 Ru1 P1 90.57(8)
C10 Ru1 P1 91.74(8)
P2 Ru1 P1 165.56(3)
C1 Ru1 H1 94.8(13)
C10 Ru1 H1 96.2(13)
P2 Ru1 H1 81.7(13)
P1 Ru1 H1 83.9(13)
C31 P1 C25 103.20(15)
C31 P1 C19 101.78(14)
C25 P1 C19 100.64(13)
C31 P1 Ru1 114.47(10)
C25 P1 Ru1 118.15(10)
C19 P1 Ru1 116.23(10)
C43 P2 C37 100.60(15)
C43 P2 C49 104.99(13)
C37 P2 C49 98.29(14)
C43 P2 Ru1 115.60(10)
C37 P2 Ru1 117.29(11)
C49 P2 Ru1 117.36(10)
C1 N1 C2 111.9(3)
C1 N1 C4 122.3(3)
C2 N1 C4 125.3(3)
C1 N2 C3 112.0(3)
C1 N2 C8 123.9(2)
C3 N2 C8 124.0(3)
C10 N3 C11 111.7(3)
C10 N3 C13 124.9(3)
C11 N3 C13 123.4(3)
C10 N4 C12 111.8(3)
C10 N4 C17 123.3(2)
C12 N4 C17 124.8(3)
N1 C1 N2 103.0(2)
N1 C1 Ru1 122.5(2)
N2 C1 Ru1 134.3(2)
C3 C2 N1 106.2(3)
C3 C2 C6 130.2(4)
N1 C2 C6 123.5(4)
C2 C3 N2 106.9(3)
C2 C3 C7 129.1(3)
N2 C3 C7 123.9(3)
N1 C4 C5 116.5(3)
N1 C4 H4A 108.2
C5 C4 H4A 108.2
N1 C4 H4B 108.2
C5 C4 H4B 108.2
H4A C4 H4B 107.3
C4 C5 H5A 109.5
C4 C5 H5B 109.5
H5A C5 H5B 109.5
C4 C5 H5C 109.5
H5A C5 H5C 109.5
H5B C5 H5C 109.5
C2 C6 H6A 109.5
C2 C6 H6B 109.5
H6A C6 H6B 109.5
C2 C6 H6C 109.5
H6A C6 H6C 109.5
H6B C6 H6C 109.5
C3 C7 H7A 109.5
C3 C7 H7B 109.5
H7A C7 H7B 109.5
C3 C7 H7C 109.5
H7A C7 H7C 109.5
H7B C7 H7C 109.5
N2 C8 C9 113.8(3)
N2 C8 H8A 108.8
C9 C8 H8A 108.8
N2 C8 H8B 108.8
C9 C8 H8B 108.8
H8A C8 H8B 107.7
C8 C9 H9A 109.5
C8 C9 H9B 109.5
H9A C9 H9B 109.5
C8 C9 H9C 109.5
H9A C9 H9C 109.5
H9B C9 H9C 109.5
N3 C10 N4 103.0(2)
N3 C10 Ru1 135.8(2)
N4 C10 Ru1 121.0(2)
C12 C11 N3 106.8(3)
C12 C11 C15 130.2(4)
N3 C11 C15 122.9(4)
C11 C12 N4 106.8(3)
C11 C12 C16 130.4(4)
N4 C12 C16 122.8(4)
N3 C13 C14 113.5(3)
N3 C13 H13A 108.9
C14 C13 H13A 108.9
N3 C13 H13B 108.9
C14 C13 H13B 108.9
H13A C13 H13B 107.7
C13 C14 H14A 109.5
C13 C14 H14B 109.5
H14A C14 H14B 109.5
C13 C14 H14C 109.5
H14A C14 H14C 109.5
H14B C14 H14C 109.5
C11 C15 H15A 109.5
C11 C15 H15B 109.5
H15A C15 H15B 109.5
C11 C15 H15C 109.5
H15A C15 H15C 109.5
H15B C15 H15C 109.5
C12 C16 H16A 109.5
C12 C16 H16B 109.5
H16A C16 H16B 109.5
C12 C16 H16C 109.5
H16A C16 H16C 109.5
H16B C16 H16C 109.5
N4 C17 C18 114.6(3)
N4 C17 H17A 108.6
C18 C17 H17A 108.6
N4 C17 H17B 108.6
C18 C17 H17B 108.6
H17A C17 H17B 107.6
C17 C18 H18A 109.5
C17 C18 H18B 109.5
H18A C18 H18B 109.5
C17 C18 H18C 109.5
H18A C18 H18C 109.5
H18B C18 H18C 109.5
C24 C19 C20 117.9(3)
C24 C19 P1 122.1(2)
C20 C19 P1 119.8(2)
C21 C20 C19 121.8(3)
C21 C20 H20 119.1
C19 C20 H20 119.1
C20 C21 C22 119.9(3)
C20 C21 H21 120.1
C22 C21 H21 120.1
C23 C22 C21 118.9(3)
C23 C22 H22 120.5
C21 C22 H22 120.5
C22 C23 C24 121.3(3)
C22 C23 H23 119.4
C24 C23 H23 119.4
C23 C24 C19 120.2(3)
C23 C24 H24 119.9
C19 C24 H24 119.9
C26 C25 C30 118.5(3)
C26 C25 P1 118.3(3)
C30 C25 P1 123.2(3)
C27 C26 C25 120.8(4)
C27 C26 H26 119.6
C25 C26 H26 119.6
C28 C27 C26 119.9(4)
C28 C27 H27 120.1
C26 C27 H27 120.1
C29 C28 C27 120.1(4)
C29 C28 H28 119.9
C27 C28 H28 119.9
C28 C29 C30 120.2(4)
C28 C29 H29 119.9
C30 C29 H29 119.9
C29 C30 C25 120.5(4)
C29 C30 H30 119.8
C25 C30 H30 119.8
C36 C31 C32 117.7(3)
C36 C31 P1 123.7(2)
C32 C31 P1 118.3(2)
C33 C32 C31 121.8(3)
C33 C32 H32 119.1
C31 C32 H32 119.1
C34 C33 C32 119.4(3)
C34 C33 H33 120.3
C32 C33 H33 120.3
C35 C34 C33 120.0(3)
C35 C34 H34 120.0
C33 C34 H34 120.0
C34 C35 C36 120.4(4)
C34 C35 H35 119.8
C36 C35 H35 119.8
C31 C36 C35 120.7(3)
C31 C36 H36 119.6
C35 C36 H36 119.6
C38 C37 C42 118.1(3)
C38 C37 P2 123.2(3)
C42 C37 P2 118.7(3)
C37 C38 C39 119.9(4)
C37 C38 H38 120.0
C39 C38 H38 120.1
C40 C39 C38 121.5(4)
C40 C39 H39 119.3
C38 C39 H39 119.3
C39 C40 C41 119.3(4)
C39 C40 H40 120.4
C41 C40 H40 120.4
C42 C41 C40 120.3(4)
C42 C41 H41 119.8
C40 C41 H41 119.8
C41 C42 C37 120.9(4)
C41 C42 H42 119.5
C37 C42 H42 119.5
C44 C43 C48 118.0(3)
C44 C43 P2 120.1(2)
C48 C43 P2 121.4(3)
C45 C44 C43 121.5(3)
C45 C44 H44 119.2
C43 C44 H44 119.2
C44 C45 C46 119.7(3)
C44 C45 H45 120.1
C46 C45 H45 120.1
C47 C46 C45 119.9(3)
C47 C46 H46 120.1
C45 C46 H46 120.1
C46 C47 C48 120.5(3)
C46 C47 H47 119.8
C48 C47 H47 119.8
C47 C48 C43 120.4(3)
C47 C48 H48 119.8
C43 C48 H48 119.8
C54 C49 C50 118.1(3)
C54 C49 P2 125.5(2)
C50 C49 P2 116.3(2)
C51 C50 C49 121.0(3)
C51 C50 H50 119.5
C49 C50 H50 119.5
C52 C51 C50 120.3(3)
C52 C51 H51 119.9
C50 C51 H51 119.9
C51 C52 C53 119.1(3)
C51 C52 H52 120.4
C53 C52 H52 120.4
C52 C53 C54 121.2(3)
C52 C53 H53 119.4
C54 C53 H53 119.4
C49 C54 C53 120.2(3)
C49 C54 H54 119.9
C53 C54 H54 119.9
C59 C60 C55 119.0(5)
C59 C60 H60 120.5
C55 C60 H60 120.5
C56 C55 C60 120.5(5)
C56 C55 H55 119.7
C60 C55 H55 119.7
C55 C56 C57 122.6(5)
C55 C56 H56 118.7
C57 C56 H56 118.7
C58 C57 C56 119.2(5)
C58 C57 H57 120.4
C56 C57 H57 120.4
C60 C59 C58 117.6(5)
C60 C59 H59 121.2
C58 C59 H59 121.2
C57 C58 C59 121.0(5)
C57 C58 H58 119.5
C59 C58 H58 119.5

loop_
_geom_bond_atom_site_label_1
_geom_bond_atom_site_label_2
_geom_bond_distance
Ru1 C1 2.083(3)
Ru1 C10 2.098(3)
Ru1 P2 2.3242(8)
Ru1 P1 2.3469(8)
Ru1 H1 1.597(5)
P1 C31 1.836(3)
P1 C25 1.844(3)
P1 C19 1.851(3)
P2 C43 1.843(3)
P2 C37 1.846(3)
P2 C49 1.856(3)
N1 C1 1.363(4)
N1 C2 1.401(4)
N1 C4 1.457(4)
N2 C1 1.366(4)
N2 C3 1.390(4)
N2 C8 1.458(4)
N3 C10 1.358(4)
N3 C11 1.406(4)
N3 C13 1.465(4)
N4 C10 1.373(4)
N4 C12 1.394(4)
N4 C17 1.458(4)
C2 C3 1.341(5)
C2 C6 1.498(5)
C3 C7 1.496(5)
C4 C5 1.509(5)
C4 H4A 0.9900
C4 H4B 0.9900
C5 H5A 0.9800
C5 H5B 0.9800
C5 H5C 0.9800
C6 H6A 0.9800
C6 H6B 0.9800
C6 H6C 0.9800
C7 H7A 0.9800
C7 H7B 0.9800
C7 H7C 0.9800
C8 C9 1.521(5)
C8 H8A 0.9900
C8 H8B 0.9900
C9 H9A 0.9800
C9 H9B 0.9800
C9 H9C 0.9800
C11 C12 1.330(5)
C11 C15 1.497(5)
C12 C16 1.503(5)
C13 C14 1.518(5)
C13 H13A 0.9900
C13 H13B 0.9900
C14 H14A 0.9800
C14 H14B 0.9800
C14 H14C 0.9800
C15 H15A 0.9800
C15 H15B 0.9800
C15 H15C 0.9800
C16 H16A 0.9800
C16 H16B 0.9800
C16 H16C 0.9800
C17 C18 1.516(5)
C17 H17A 0.9900
C17 H17B 0.9900
C18 H18A 0.9800
C18 H18B 0.9800
C18 H18C 0.9800
C19 C24 1.393(4)
C19 C20 1.394(4)
C20 C21 1.380(4)
C20 H20 0.9500
C21 C22 1.391(5)
C21 H21 0.9500
C22 C23 1.379(5)
C22 H22 0.9500
C23 C24 1.391(4)
C23 H23 0.9500
C24 H24 0.9500
C25 C26 1.392(5)
C25 C30 1.401(5)
C26 C27 1.388(5)
C26 H26 0.9500
C27 C28 1.388(6)
C27 H27 0.9500
C28 C29 1.375(6)
C28 H28 0.9500
C29 C30 1.388(5)
C29 H29 0.9500
C30 H30 0.9500
C31 C36 1.380(5)
C31 C32 1.395(4)
C32 C33 1.381(5)
C32 H32 0.9500
C33 C34 1.378(6)
C33 H33 0.9500
C34 C35 1.371(6)
C34 H34 0.9500
C35 C36 1.391(5)
C35 H35 0.9500
C36 H36 0.9500
C37 C38 1.383(5)
C37 C42 1.402(5)
C38 C39 1.400(5)
C38 H38 0.9500
C39 C40 1.358(7)
C39 H39 0.9500
C40 C41 1.378(7)
C40 H40 0.9500
C41 C42 1.383(6)
C41 H41 0.9500
C42 H42 0.9500
C43 C44 1.396(5)
C43 C48 1.395(4)
C44 C45 1.382(5)
C44 H44 0.9500
C45 C46 1.387(5)
C45 H45 0.9500
C46 C47 1.375(5)
C46 H46 0.9500
C47 C48 1.397(5)
C47 H47 0.9500
C48 H48 0.9500
C49 C54 1.390(4)
C49 C50 1.399(4)
C50 C51 1.386(4)
C50 H50 0.9500
C51 C52 1.381(5)
C51 H51 0.9500
C52 C53 1.376(5)
C52 H52 0.9500
C53 C54 1.391(4)
C53 H53 0.9500
C54 H54 0.9500
C60 C59 1.368(7)
C60 C55 1.359(7)
C60 H60 0.9500
C55 C56 1.313(7)
C55 H55 0.9500
C56 C57 1.321(7)
C56 H56 0.9500
C57 C58 1.322(8)
C57 H57 0.9500
C59 C58 1.401(9)
C59 H59 0.9500
C58 H58 0.9500

loop_
_geom_torsion_atom_site_label_1
_geom_torsion_atom_site_label_2
_geom_torsion_atom_site_label_3
_geom_torsion_atom_site_label_4
_geom_torsion
C1 Ru1 P1 C31 -168.70(14)
C10 Ru1 P1 C31 0.56(15)
P2 Ru1 P1 C31 98.51(16)
C1 Ru1 P1 C25 -46.83(14)
C10 Ru1 P1 C25 122.44(14)
P2 Ru1 P1 C25 -139.61(15)
C1 Ru1 P1 C19 72.99(13)
C10 Ru1 P1 C19 -117.75(14)
P2 Ru1 P1 C19 -19.80(17)
C1 Ru1 P2 C43 10.53(14)
C10 Ru1 P2 C43 -158.50(14)
P1 Ru1 P2 C43 103.37(16)
C1 Ru1 P2 C37 -107.95(14)
C10 Ru1 P2 C37 83.02(14)
P1 Ru1 P2 C37 -15.11(17)
C1 Ru1 P2 C49 135.33(14)
C10 Ru1 P2 C49 -33.70(14)
P1 Ru1 P2 C49 -131.83(14)
C2 N1 C1 N2 -2.2(3)
C4 N1 C1 N2 -174.8(3)
C2 N1 C1 Ru1 173.2(2)
C4 N1 C1 Ru1 0.6(4)
C3 N2 C1 N1 2.0(3)
C8 N2 C1 N1 176.8(3)
C3 N2 C1 Ru1 -172.6(2)
C8 N2 C1 Ru1 2.3(4)
C10 Ru1 C1 N1 -3.2(7)
P2 Ru1 C1 N1 -95.5(2)
P1 Ru1 C1 N1 98.9(2)
C10 Ru1 C1 N2 170.5(5)
P2 Ru1 C1 N2 78.2(3)
P1 Ru1 C1 N2 -87.4(3)
C1 N1 C2 C3 1.7(4)
C4 N1 C2 C3 174.0(3)
C1 N1 C2 C6 -174.3(3)
C4 N1 C2 C6 -2.0(5)
N1 C2 C3 N2 -0.4(4)
C6 C2 C3 N2 175.3(4)
N1 C2 C3 C7 -176.2(3)
C6 C2 C3 C7 -0.6(7)
C1 N2 C3 C2 -1.0(4)
C8 N2 C3 C2 -175.9(3)
C1 N2 C3 C7 175.1(3)
C8 N2 C3 C7 0.2(5)
C1 N1 C4 C5 -116.0(4)
C2 N1 C4 C5 72.5(5)
C1 N2 C8 C9 116.8(3)
C3 N2 C8 C9 -68.9(4)
C11 N3 C10 N4 0.9(3)
C13 N3 C10 N4 -177.9(3)
C11 N3 C10 Ru1 -174.7(3)
C13 N3 C10 Ru1 6.4(5)
C12 N4 C10 N3 -0.8(3)
C17 N4 C10 N3 175.8(3)
C12 N4 C10 Ru1 175.7(2)
C17 N4 C10 Ru1 -7.7(4)
C1 Ru1 C10 N3 169.1(5)
P2 Ru1 C10 N3 -98.7(3)
P1 Ru1 C10 N3 67.0(3)
C1 Ru1 C10 N4 -6.0(7)
P2 Ru1 C10 N4 86.3(2)
P1 Ru1 C10 N4 -108.0(2)
C10 N3 C11 C12 -0.7(4)
C13 N3 C11 C12 178.1(3)
C10 N3 C11 C15 175.5(3)
C13 N3 C11 C15 -5.6(5)
N3 C11 C12 N4 0.2(4)
C15 C11 C12 N4 -175.7(4)
N3 C11 C12 C16 -178.4(3)
C15 C11 C12 C16 5.7(7)
C10 N4 C12 C11 0.4(4)
C17 N4 C12 C11 -176.2(3)
C10 N4 C12 C16 179.1(3)
C17 N4 C12 C16 2.5(5)
C10 N3 C13 C14 110.5(4)
C11 N3 C13 C14 -68.2(4)
C10 N4 C17 C18 102.9(4)
C12 N4 C17 C18 -81.0(4)
C31 P1 C19 C24 91.7(3)
C25 P1 C19 C24 -14.4(3)
Ru1 P1 C19 C24 -143.2(2)
C31 P1 C19 C20 -84.0(3)
C25 P1 C19 C20 170.0(3)
Ru1 P1 C19 C20 41.1(3)
C24 C19 C20 C21 0.7(5)
P1 C19 C20 C21 176.6(3)
C19 C20 C21 C22 1.4(5)
C20 C21 C22 C23 -1.8(5)
C21 C22 C23 C24 0.0(5)
C22 C23 C24 C19 2.2(5)
C20 C19 C24 C23 -2.5(5)
P1 C19 C24 C23 -178.3(2)
C31 P1 C25 C26 -170.7(2)
C19 P1 C25 C26 -65.8(3)
Ru1 P1 C25 C26 61.9(3)
C31 P1 C25 C30 9.8(3)
C19 P1 C25 C30 114.7(3)
Ru1 P1 C25 C30 -117.7(2)
C30 C25 C26 C27 1.1(5)
P1 C25 C26 C27 -178.5(3)
C25 C26 C27 C28 -0.6(5)
C26 C27 C28 C29 -0.1(5)
C27 C28 C29 C30 0.4(5)
C28 C29 C30 C25 0.1(5)
C26 C25 C30 C29 -0.9(5)
P1 C25 C30 C29 178.7(3)
C25 P1 C31 C36 115.4(3)
C19 P1 C31 C36 11.4(3)
Ru1 P1 C31 C36 -114.8(3)
C25 P1 C31 C32 -70.7(3)
C19 P1 C31 C32 -174.8(3)
Ru1 P1 C31 C32 59.0(3)
C36 C31 C32 C33 0.0(5)
P1 C31 C32 C33 -174.2(3)
C31 C32 C33 C34 1.0(5)
C32 C33 C34 C35 -0.8(6)
C33 C34 C35 C36 -0.4(6)
C32 C31 C36 C35 -1.2(5)
P1 C31 C36 C35 172.7(3)
C34 C35 C36 C31 1.5(6)
C43 P2 C37 C38 -121.0(3)
C49 P2 C37 C38 132.0(3)
Ru1 P2 C37 C38 5.3(3)
C43 P2 C37 C42 59.0(3)
C49 P2 C37 C42 -48.1(3)
Ru1 P2 C37 C42 -174.8(2)
C42 C37 C38 C39 1.3(5)
P2 C37 C38 C39 -178.8(3)
C37 C38 C39 C40 -1.8(6)
C38 C39 C40 C41 0.8(6)
C39 C40 C41 C42 0.6(6)
C40 C41 C42 C37 -1.2(6)
C38 C37 C42 C41 0.2(5)
P2 C37 C42 C41 -179.8(3)
C37 P2 C43 C44 -165.6(2)
C49 P2 C43 C44 -64.0(3)
Ru1 P2 C43 C44 67.0(3)
C37 P2 C43 C48 22.1(3)
C49 P2 C43 C48 123.8(3)
Ru1 P2 C43 C48 -105.2(2)
C48 C43 C44 C45 -1.7(4)
P2 C43 C44 C45 -174.2(2)
C43 C44 C45 C46 0.7(5)
C44 C45 C46 C47 0.8(5)
C45 C46 C47 C48 -1.2(5)
C46 C47 C48 C43 0.2(5)
C44 C43 C48 C47 1.3(5)
P2 C43 C48 C47 173.6(3)
C43 P2 C49 C54 24.0(3)
C37 P2 C49 C54 127.4(3)
Ru1 P2 C49 C54 -105.9(3)
C43 P2 C49 C50 -160.4(2)
C37 P2 C49 C50 -57.0(3)
Ru1 P2 C49 C50 69.6(3)
C54 C49 C50 C51 1.0(5)
P2 C49 C50 C51 -174.9(3)
C49 C50 C51 C52 -0.3(5)
C50 C51 C52 C53 -0.4(5)
C51 C52 C53 C54 0.5(5)
C50 C49 C54 C53 -0.9(5)
P2 C49 C54 C53 174.6(3)
C52 C53 C54 C49 0.1(5)
C59 C60 C55 C56 -0.9(8)
C60 C55 C56 C57 1.4(9)
C55 C56 C57 C58 -2.2(9)
C55 C60 C59 C58 1.3(8)
C56 C57 C58 C59 2.6(9)
C60 C59 C58 C57 -2.2(9)
